data_2312378
loop_
_publ_author_name
'Naifert, Sergei A.'
'Osipov, Artem A.'
'Efremov, Andrey N.'
'Rajakumar, Kanthapazham'
'Uchaev, Daniil A.'
'Zherebtsov, Dmitry A.'
'Belov, Kirill N.'

_publ_section_title
;
 1D and 2D coordination polymers with a new rigid chelating linker:
 diacetylenedisalicylic acid.
;
_journal_coeditor_code AW5081
_journal_issue 1
_journal_name_full 'Acta crystallographica Section B, Structural science, crystal engineering and materials'
_journal_paper_doi 10.1107/S205252062301017X
_journal_volume 80
_journal_year 2024
_chemical_formula_moiety 'C20 H14 O6'
_chemical_formula_sum 'C20 H14 O6'
_chemical_formula_weight 350.31
_space_group_crystal_system monoclinic
_space_group_IT_number 14
_space_group_name_Hall '-P 2yn'
_space_group_name_H-M_alt 'P 1 21/n 1'
_atom_sites_solution_hydrogens geom
_atom_sites_solution_primary dual
_audit_creation_date 2022-01-14
_audit_creation_method
;
Olex2 1.2
(compiled 2018.05.29 svn.r3508 for OlexSys, GUI svn.r5506)
;
_audit_update_record
;
2023-11-29 # Formatted by IUCr publCIF

;
_cell_angle_alpha 90
_cell_angle_beta 90.336(2)
_cell_angle_gamma 90
_cell_formula_units_Z 2
_cell_length_a 3.82699(9)
_cell_length_b 35.3044(7)
_cell_length_c 5.73042(13)
_cell_measurement_reflns_used 4879
_cell_measurement_temperature 100(2)
_cell_measurement_theta_max 78.0500
_cell_measurement_theta_min 2.4930
_cell_volume 774.22(3)
_computing_cell_refinement 'CrysAlisPro 1.171.41.118a (Rigaku OD, 2021)'
_computing_data_collection 'CrysAlisPro 1.171.41.118a (Rigaku OD, 2021)'
_computing_data_reduction 'CrysAlisPro 1.171.41.118a (Rigaku OD, 2021)'
_computing_molecular_graphics 'Olex2 (Dolomanov et al., 2009)'
_computing_publication_material 'Olex2 (Dolomanov et al., 2009)'
_computing_structure_refinement 'ShelXL (Sheldrick, 2015)'
_computing_structure_solution 'ShelXT (Sheldrick, 2015)'
_diffrn_ambient_environment N~2~
_diffrn_ambient_temperature 100(2)
_diffrn_detector 'Hybrid Pixel Array Detector'
_diffrn_detector_area_resol_mean 10.0000
_diffrn_detector_type HyPix
_diffrn_measured_fraction_theta_full 1.000
_diffrn_measured_fraction_theta_max 0.999
_diffrn_measurement_details
;
List of Runs (angles in degrees, time in seconds):

  # Type    Start    End  Width  t~exp~   \w     \q     \k     \f   Frames
--------------------------------------------------------------------------
  1  \w     25.00  54.00   0.50    0.15    --   47.35  77.00  23.00   58
  2  \w   -175.00-135.00   0.50    0.60    -- -106.00 -77.00  13.00   80
  3  \w    -82.00 -57.00   0.50    0.60    -- -106.00  68.00 -94.00   50
  4  \w   -132.00 -95.00   0.50    0.60    -- -106.00 -77.00  13.00   74
  5  \w     42.00 104.00   0.50    0.60    --  113.25 -77.00-102.00  124
  6  \w   -118.00 -74.00   0.50    0.15    --  -47.35-125.00  60.00   88
  7  \w     85.00 113.00   0.50    0.15    --   47.35 125.00  90.00   56
  8  \w     66.00  93.00   0.50    0.15    --   47.35  77.00  23.00   54
  9  \w     90.00 116.00   0.50    0.15    --   47.35 125.00   0.00   52
 10  \w    -71.00 -34.00   0.50    0.60    -- -106.00  61.00  60.00   74
 11  \w   -129.00-102.00   0.50    0.60    -- -106.00 -68.00 131.00   54
 12  \w     42.00  67.00   0.50    0.60    --  113.25 -61.00  60.00   50
 13  \w     44.00  71.00   0.50    0.60    --  113.25 -61.00 -90.00   54
 14  \w     43.00  69.00   0.50    0.60    --  113.25 -61.00  30.00   52
 15  \w     45.00  71.00   0.50    0.60    --  113.25 -77.00-180.00   52
 16  \w     77.00 102.00   0.50    0.60    --  113.25 -77.00-180.00   50
 17  \w     43.00  68.00   0.50    0.60    --  113.25 -61.00 -60.00   50
 18  \w   -158.00 -85.00   0.50    0.60    -- -106.00 -77.00-102.00  146
 19  \w   -119.00 -72.00   0.50    0.15    --  -47.35 -37.00  90.00   94
 20  \w    -25.00   4.00   0.50    0.15    --  -47.35  19.00  30.00   58
 21  \w    -65.00 -39.00   0.50    0.15    --  -47.35 -37.00  90.00   52
 22  \w    -18.00  20.00   0.50    0.15    --   47.35 -19.00  90.00   76
 23  \w    -20.00  15.00   0.50    0.15    --   47.35 -19.00 120.00   70
 24  \w    -26.00  34.00   0.50    0.15    --   47.35 -37.00-120.00  120
 25  \w    -61.00 -36.00   0.50    0.60    -- -106.00  61.00-120.00   50
 26  \w   -173.00-117.00   0.50    0.60    -- -106.00 -45.00-150.00  112
 27  \w    -69.00 -43.00   0.50    0.60    -- -106.00  61.00 -30.00   52
 28  \w   -109.00 -83.00   0.50    0.60    -- -106.00 -94.00 150.00   52
 29  \w    -65.00 -39.00   0.50    0.60    -- -106.00 125.00 150.00   52
 30  \w   -169.00-143.00   0.50    0.60    -- -106.00 -94.00 150.00   52
 31  \w   -111.00 -70.00   0.50    0.60    -- -106.00 125.00 150.00   82
 32  \w    -60.00 -33.00   0.50    0.60    -- -106.00  61.00  30.00   54
 33  \w   -119.00 -93.00   0.50    0.60    -- -106.00 -61.00 150.00   52
 34  \w   -121.00 -94.00   0.50    0.60    -- -106.00 -15.00 150.00   54
 35  \w   -161.00-128.00   0.50    0.60    -- -106.00 -15.00 150.00   66
 36  \w    -61.00 -35.00   0.50    0.60    -- -106.00  61.00   0.00   52
 37  \w    103.00 129.00   0.50    0.60    --  113.25  61.00 -30.00   52
 38  \w     56.00  91.00   0.50    0.60    --  113.25 -94.00   0.00   70
 39  \w    140.00 171.00   0.50    0.60    --  113.25  45.00 120.00   62
 40  \w    151.00 177.00   0.50    0.60    --  113.25  77.00 -60.00   52
 41  \w     93.00 138.00   0.50    0.60    --  113.25  77.00 -60.00   90
 42  \w    108.00 133.00   0.50    0.60    --  113.25  45.00 120.00   50
 43  \w    132.00 177.00   0.50    0.60    --  113.25  45.00  90.00   90
 44  \w     44.00  57.00   0.50    0.60    --  113.25 -61.00 -60.00   26
;
_diffrn_measurement_device 'four-circle diffractometer'
_diffrn_measurement_device_type 'XtaLAB Synergy, Single source at home/near, HyPix'
_diffrn_measurement_method '\w scans'
_diffrn_orient_matrix_type 'CrysAlisPro convention (1999,Acta A55,543-557)'
_diffrn_orient_matrix_UB_11 0.0809698000
_diffrn_orient_matrix_UB_12 -0.0320149000
_diffrn_orient_matrix_UB_13 -0.1742781000
_diffrn_orient_matrix_UB_21 0.3269977000
_diffrn_orient_matrix_UB_22 -0.0107096000
_diffrn_orient_matrix_UB_23 0.1434466000
_diffrn_orient_matrix_UB_31 -0.2204385000
_diffrn_orient_matrix_UB_32 -0.0276510000
_diffrn_orient_matrix_UB_33 0.1459932000
_diffrn_radiation_monochromator mirror
_diffrn_radiation_probe x-ray
_diffrn_radiation_type CuK\a
_diffrn_radiation_wavelength 1.54184
_diffrn_reflns_av_R_equivalents 0.0334
_diffrn_reflns_av_unetI/netI 0.0229
_diffrn_reflns_Laue_measured_fraction_full 1.000
_diffrn_reflns_Laue_measured_fraction_max 0.999
_diffrn_reflns_limit_h_max 4
_diffrn_reflns_limit_h_min -4
_diffrn_reflns_limit_k_max 41
_diffrn_reflns_limit_k_min -43
_diffrn_reflns_limit_l_max 6
_diffrn_reflns_limit_l_min -6
_diffrn_reflns_number 7056
_diffrn_reflns_point_group_measured_fraction_full 1.000
_diffrn_reflns_point_group_measured_fraction_max 0.999
_diffrn_reflns_theta_full 67.684
_diffrn_reflns_theta_max 69.967
_diffrn_reflns_theta_min 2.503
_diffrn_source 'micro-focus sealed X-ray tube'
_diffrn_source_type 'PhotonJet (Cu) X-ray Source'
_exptl_absorpt_coefficient_mu 0.938
_exptl_absorpt_correction_T_max 1.00000
_exptl_absorpt_correction_T_min 0.60304
_exptl_absorpt_correction_type multi-scan
_exptl_absorpt_process_details
;
CrysAlisPro 1.171.41.118a (Rigaku Oxford Diffraction, 2021)
Empirical absorption correction using spherical harmonics,
implemented in SCALE3 ABSPACK scaling algorithm.
;
_exptl_crystal_colour 'clear yellow'
_exptl_crystal_colour_lustre clear
_exptl_crystal_colour_primary yellow
_exptl_crystal_density_diffrn 1.503
_exptl_crystal_description prism
_exptl_crystal_F_000 364
_exptl_crystal_size_max 0.22
_exptl_crystal_size_mid 0.1
_exptl_crystal_size_min 0.08
_refine_diff_density_max 0.340
_refine_diff_density_min -0.174
_refine_diff_density_rms 0.052
_refine_ls_extinction_method none
_refine_ls_goodness_of_fit_ref 1.044
_refine_ls_hydrogen_treatment constr
_refine_ls_matrix_type full
_refine_ls_number_parameters 120
_refine_ls_number_reflns 1474
_refine_ls_number_restraints 0
_refine_ls_restrained_S_all 1.044
_refine_ls_R_factor_all 0.0426
_refine_ls_R_factor_gt 0.0402
_refine_ls_shift/su_max 0.000
_refine_ls_shift/su_mean 0.000
_refine_ls_structure_factor_coef Fsqd
_refine_ls_weighting_details 'w=1/[\s^2^(Fo^2^)+(0.0786P)^2^+0.2117P] where P=(Fo^2^+2Fc^2^)/3'
_refine_ls_weighting_scheme calc
_refine_ls_wR_factor_gt 0.1163
_refine_ls_wR_factor_ref 0.1193
_reflns_Friedel_coverage 0.000
_reflns_number_gt 1356
_reflns_number_total 1474
_reflns_threshold_expression 'I > 2\s(I)'
_cod_data_source_file aw5081sup1.cif
_cod_data_source_block 1
_cod_database_code 2312378
_publcif_datablock.id {0a6ae591-df22-4906-a91f-6b4e057d26a1}

_shelx_shelxl_version_number 2018/3
_chemical_oxdiff_formula 'C20 H14 O6'
_shelx_space_group_comment
;
The symmetry employed for this shelxl refinement is uniquely defined
by the following loop, which should always be used as a source of
symmetry information in preference to the above space-group names.
They are only intended as comments.
;
_shelx_estimated_absorpt_t_max 0.929
_shelx_estimated_absorpt_t_min 0.820
_reflns_odcompleteness_completeness 99.75
_reflns_odcompleteness_iscentric 1
_reflns_odcompleteness_theta 72.42
_olex2_refinement_description
;
1. Fixed Uiso
 At 1.2 times of:
  All C(H) groups
 At 1.5 times of:
  All C(H,H,H) groups, All O(H) groups
2.a Aromatic/amide H refined with riding coordinates:
 C3(H3), C4(H4), C6(H6)
2.b Idealised Me refined as rotating group:
 C10(H10A,H10B,H10C)
2.c Idealised tetrahedral OH refined as rotating group:
 O2(H2)
;
_olex2_submission_special_instructions 'No special instructions were received'
_oxdiff_exptl_absorpt_empirical_details
;
Empirical correction (ABSPACK) includes:
- Absorption correction using spherical harmonics
- Frame scaling
;
_oxdiff_exptl_absorpt_empirical_full_max 1.487
_oxdiff_exptl_absorpt_empirical_full_min 0.661

loop_
_space_group_symop_operation_xyz
'x, y, z'
'-x+1/2, y+1/2, -z+1/2'
'-x, -y, -z'
'x-1/2, -y-1/2, z-1/2'

loop_
_atom_site_label
_atom_site_type_symbol
_atom_site_fract_x
_atom_site_fract_y
_atom_site_fract_z
_atom_site_U_iso_or_equiv
_atom_site_adp_type
_atom_site_occupancy
_atom_site_site_symmetry_order
_atom_site_calc_flag
_atom_site_refinement_flags_posn
_atom_site_refinement_flags_adp
_atom_site_refinement_flags_occupancy
_atom_site_disorder_assembly
_atom_site_disorder_group
O1 O 0.0856(3) 0.67984(2) 0.76320(16) 0.0248(3) Uani 1 1 d . . . . .
O2 O 0.6009(3) 0.64716(3) 0.15441(16) 0.0263(3) Uani 1 1 d . . . . .
H2 H 0.550831 0.669197 0.198165 0.039 Uiso 1 1 calc GR . . . .
O3 O 0.3411(3) 0.69885(2) 0.43180(17) 0.0277(3) Uani 1 1 d . . . . .
C1 C 0.3117(3) 0.63277(3) 0.5182(2) 0.0191(3) Uani 1 1 d . . . . .
C2 C 0.4809(3) 0.62192(4) 0.3115(2) 0.0200(3) Uani 1 1 d . . . . .
C3 C 0.5323(3) 0.58356(4) 0.2641(2) 0.0214(3) Uani 1 1 d . . . . .
H3 H 0.644517 0.576091 0.124060 0.026 Uiso 1 1 calc R . . . .
C4 C 0.4209(3) 0.55655(4) 0.4196(2) 0.0206(3) Uani 1 1 d . . . . .
H4 H 0.456440 0.530520 0.385112 0.025 Uiso 1 1 calc R . . . .
C5 C 0.2550(3) 0.56674(3) 0.6291(2) 0.0191(3) Uani 1 1 d . . . . .
C6 C 0.2008(3) 0.60503(3) 0.6762(2) 0.0189(3) Uani 1 1 d . . . . .
H6 H 0.087875 0.612362 0.816380 0.023 Uiso 1 1 calc R . . . .
C7 C 0.1417(3) 0.53813(3) 0.7882(2) 0.0197(3) Uani 1 1 d . . . . .
C8 C 0.0506(3) 0.51366(3) 0.9228(2) 0.0196(3) Uani 1 1 d . . . . .
C9 C 0.2504(3) 0.67330(3) 0.5641(2) 0.0209(3) Uani 1 1 d . . . . .
C10 C 0.0188(4) 0.71897(4) 0.8198(3) 0.0267(3) Uani 1 1 d . . . . .
H10A H -0.138047 0.729958 0.702172 0.040 Uiso 1 1 calc GR . . . .
H10B H 0.239709 0.733004 0.821959 0.040 Uiso 1 1 calc GR . . . .
H10C H -0.090630 0.720523 0.973668 0.040 Uiso 1 1 calc GR . . . .

loop_
_atom_site_aniso_label
_atom_site_aniso_U_11
_atom_site_aniso_U_22
_atom_site_aniso_U_33
_atom_site_aniso_U_23
_atom_site_aniso_U_13
_atom_site_aniso_U_12
O1 0.0335(6) 0.0154(5) 0.0257(5) 0.0009(3) 0.0050(4) 0.0022(4)
O2 0.0336(6) 0.0219(5) 0.0233(5) 0.0052(4) 0.0050(4) -0.0028(4)
O3 0.0391(6) 0.0165(5) 0.0277(5) 0.0038(4) 0.0039(4) -0.0034(4)
C1 0.0203(6) 0.0167(6) 0.0203(7) 0.0012(5) -0.0020(5) -0.0014(5)
C2 0.0195(6) 0.0217(7) 0.0188(6) 0.0036(5) -0.0008(5) -0.0024(5)
C3 0.0220(6) 0.0235(7) 0.0186(6) -0.0009(5) 0.0011(5) 0.0006(5)
C4 0.0220(6) 0.0175(6) 0.0222(7) -0.0016(5) -0.0013(5) 0.0011(4)
C5 0.0202(6) 0.0167(6) 0.0205(6) 0.0011(5) -0.0013(5) -0.0006(5)
C6 0.0202(6) 0.0182(6) 0.0183(6) 0.0003(4) 0.0004(5) -0.0007(4)
C7 0.0215(6) 0.0169(6) 0.0209(6) -0.0022(5) 0.0002(5) 0.0011(5)
C8 0.0227(7) 0.0153(6) 0.0208(7) -0.0018(5) 0.0007(5) 0.0012(4)
C9 0.0226(6) 0.0184(6) 0.0217(6) 0.0019(5) -0.0017(5) -0.0016(5)
C10 0.0328(7) 0.0161(7) 0.0311(8) -0.0023(5) 0.0030(6) 0.0027(5)

loop_
_atom_type_symbol
_atom_type_description
_atom_type_scat_dispersion_real
_atom_type_scat_dispersion_imag
_atom_type_scat_source
C C 0.0181 0.0091 'International Tables Vol C Tables 4.2.6.8 and 6.1.1.4'
H H 0.0000 0.0000 'International Tables Vol C Tables 4.2.6.8 and 6.1.1.4'
O O 0.0492 0.0322 'International Tables Vol C Tables 4.2.6.8 and 6.1.1.4'

loop_
_geom_angle_atom_site_label_1
_geom_angle_atom_site_label_2
_geom_angle_atom_site_label_3
_geom_angle
_geom_angle_site_symmetry_1
_geom_angle_site_symmetry_3
_geom_angle_publ_flag
C9 O1 C10 116.48(11) . . ?
C2 O2 H2 109.5 . . ?
C2 C1 C9 119.29(12) . . ?
C6 C1 C2 119.78(12) . . ?
C6 C1 C9 120.93(12) . . ?
O2 C2 C1 122.85(12) . . ?
O2 C2 C3 117.54(11) . . ?
C3 C2 C1 119.61(12) . . ?
C2 C3 H3 119.9 . . ?
C4 C3 C2 120.18(12) . . ?
C4 C3 H3 119.9 . . ?
C3 C4 H4 119.4 . . ?
C3 C4 C5 121.23(11) . . ?
C5 C4 H4 119.4 . . ?
C4 C5 C7 120.21(11) . . ?
C6 C5 C4 118.78(11) . . ?
C6 C5 C7 121.01(11) . . ?
C1 C6 H6 119.8 . . ?
C5 C6 C1 120.41(12) . . ?
C5 C6 H6 119.8 . . ?
C8 C7 C5 179.03(14) . . ?
C7 C8 C8 179.21(17) . 3_567 ?
O1 C9 C1 113.55(11) . . ?
O3 C9 O1 122.65(11) . . ?
O3 C9 C1 123.80(12) . . ?
O1 C10 H10A 109.5 . . ?
O1 C10 H10B 109.5 . . ?
O1 C10 H10C 109.5 . . ?
H10A C10 H10B 109.5 . . ?
H10A C10 H10C 109.5 . . ?
H10B C10 H10C 109.5 . . ?

loop_
_geom_bond_atom_site_label_1
_geom_bond_atom_site_label_2
_geom_bond_distance
_geom_bond_site_symmetry_2
_geom_bond_publ_flag
O1 C9 1.3271(17) . ?
O1 C10 1.4418(15) . ?
O2 H2 0.8400 . ?
O2 C2 1.3490(15) . ?
O3 C9 1.2298(16) . ?
C1 C2 1.4065(18) . ?
C1 C6 1.4014(17) . ?
C1 C9 1.4737(17) . ?
C2 C3 1.3955(19) . ?
C3 H3 0.9500 . ?
C3 C4 1.3746(18) . ?
C4 H4 0.9500 . ?
C4 C5 1.4078(18) . ?
C5 C6 1.3944(17) . ?
C5 C7 1.4299(17) . ?
C6 H6 0.9500 . ?
C7 C8 1.2109(19) . ?
C8 C8 1.366(3) 3_567 ?
C10 H10A 0.9800 . ?
C10 H10B 0.9800 . ?
C10 H10C 0.9800 . ?

loop_
_geom_torsion_atom_site_label_1
_geom_torsion_atom_site_label_2
_geom_torsion_atom_site_label_3
_geom_torsion_atom_site_label_4
_geom_torsion
_geom_torsion_site_symmetry_1
_geom_torsion_site_symmetry_2
_geom_torsion_site_symmetry_3
_geom_torsion_site_symmetry_4
_geom_torsion_publ_flag
O2 C2 C3 C4 178.91(11) . . . . ?
C1 C2 C3 C4 -0.57(19) . . . . ?
C2 C1 C6 C5 -0.43(18) . . . . ?
C2 C1 C9 O1 179.32(11) . . . . ?
C2 C1 C9 O3 -0.5(2) . . . . ?
C2 C3 C4 C5 -0.3(2) . . . . ?
C3 C4 C5 C6 0.75(19) . . . . ?
C3 C4 C5 C7 -179.93(11) . . . . ?
C4 C5 C6 C1 -0.40(19) . . . . ?
C6 C1 C2 O2 -178.54(11) . . . . ?
C6 C1 C2 C3 0.92(18) . . . . ?
C6 C1 C9 O1 -0.03(18) . . . . ?
C6 C1 C9 O3 -179.87(12) . . . . ?
C7 C5 C6 C1 -179.70(11) . . . . ?
C9 C1 C2 O2 2.10(19) . . . . ?
C9 C1 C2 C3 -178.45(11) . . . . ?
C9 C1 C6 C5 178.93(11) . . . . ?
C10 O1 C9 O3 -0.51(19) . . . . ?
C10 O1 C9 C1 179.65(11) . . . . ?

_cod_database_fobs_code 2312378
